data_1550364
loop_
_publ_author_name
'Stondus, Jigmat'
'Anthal, Sumati'
'Karanth, S.'
'Narayana, B.'
'Sarojini, B. K.'
'Kant, Rajni'

_publ_section_title
;
 2,4-Dichloro-<i>N</i>-(2,5-dioxopyrrolidin-1-yl)benzamide
;
_journal_issue 12
_journal_name_full IUCrData
_journal_page_first x181740
_journal_paper_doi 10.1107/S2414314618017406
_journal_volume 3
_journal_year 2018
_chemical_formula_iupac 'C11 H8 Cl2 N2 O3'
_chemical_formula_moiety 'C11 H8 Cl2 N2 O3'
_chemical_formula_sum 'C11 H8 Cl2 N2 O3'
_chemical_formula_weight 287.09
_chemical_name_systematic
;
2,4-Dichloro-<i>N</i>-(2,5-dioxopyrrolidin-1-yl)benzamide
;
_space_group_crystal_system monoclinic
_space_group_IT_number 14
_space_group_name_Hall '-P 2ybc'
_space_group_name_H-M_alt 'P 1 21/c 1'
_symmetry_space_group_name_Hall '-P 2ybc'
_symmetry_space_group_name_H-M 'P 1 21/c 1'
_atom_sites_solution_hydrogens geom
_audit_creation_method SHELXL-2016/6
_cell_angle_alpha 90
_cell_angle_beta 94.866(6)
_cell_angle_gamma 90
_cell_formula_units_Z 4
_cell_length_a 7.8233(5)
_cell_length_b 7.4705(5)
_cell_length_c 20.1932(12)
_cell_measurement_reflns_used 1764
_cell_measurement_temperature 293(2)
_cell_measurement_theta_max 28.4550
_cell_measurement_theta_min 3.7570
_cell_volume 1175.92(13)
_computing_cell_refinement
;
CrysAlis PRO (Oxford Diffraction, 2010)
;
_computing_data_collection
;
CrysAlis PRO (Oxford Diffraction, 2010)
;
_computing_data_reduction
;
CrysAlis PRO (Oxford Diffraction, 2010)
;
_computing_molecular_graphics
;
ORTEP-3 for Windows (Farrugia, 2012)
;
_computing_publication_material
;
PLATON (Spek, 2009)
;
_computing_structure_refinement
;
SHELXL2016 (Sheldrick, 2015)
;
_computing_structure_solution
;
SHELXS97 (Sheldrick, 2008)
;
_diffrn_ambient_temperature 293(2)
_diffrn_detector_area_resol_mean 16.1049
_diffrn_measured_fraction_theta_full 0.996
_diffrn_measured_fraction_theta_max 0.997
_diffrn_measurement_device_type 'Oxford Diffraction Xcalibur Sapphire3'
_diffrn_measurement_method '\w scans'
_diffrn_radiation_type MoK\a
_diffrn_radiation_wavelength 0.71073
_diffrn_reflns_av_R_equivalents 0.0216
_diffrn_reflns_av_unetI/netI 0.0366
_diffrn_reflns_limit_h_max 9
_diffrn_reflns_limit_h_min -5
_diffrn_reflns_limit_k_max 5
_diffrn_reflns_limit_k_min -9
_diffrn_reflns_limit_l_max 24
_diffrn_reflns_limit_l_min -23
_diffrn_reflns_number 4484
_diffrn_reflns_theta_full 25.242
_diffrn_reflns_theta_max 25.999
_diffrn_reflns_theta_min 3.778
_diffrn_source 'Enhance (Mo) X-ray Source'
_exptl_absorpt_coefficient_mu 0.552
_exptl_absorpt_correction_T_max 1.00000
_exptl_absorpt_correction_T_min 0.84277
_exptl_absorpt_correction_type multi-scan
_exptl_absorpt_process_details
;
(CrysAlis RED; Oxford Diffraction, 2010)
;
_exptl_crystal_colour white
_exptl_crystal_density_diffrn 1.622
_exptl_crystal_description block
_exptl_crystal_F_000 584
_exptl_crystal_size_max 0.3
_exptl_crystal_size_mid 0.2
_exptl_crystal_size_min 0.2
_refine_diff_density_max 0.271
_refine_diff_density_min -0.248
_refine_ls_extinction_coef 0.033(3)
_refine_ls_extinction_expression Fc^*^=kFc[1+0.001xFc^2^\l^3^/sin(2\q)]^-1/4^
_refine_ls_extinction_method
;
SHELXL2016 (Sheldrick, 2015)
;
_refine_ls_goodness_of_fit_ref 1.032
_refine_ls_hydrogen_treatment constr
_refine_ls_matrix_type full
_refine_ls_number_parameters 164
_refine_ls_number_reflns 2306
_refine_ls_number_restraints 0
_refine_ls_restrained_S_all 1.032
_refine_ls_R_factor_all 0.0541
_refine_ls_R_factor_gt 0.0385
_refine_ls_shift/su_max 0.001
_refine_ls_shift/su_mean 0.000
_refine_ls_structure_factor_coef Fsqd
_refine_ls_weighting_details 'w=1/[\s^2^(Fo^2^)+(0.0446P)^2^+0.4192P] where P=(Fo^2^+2Fc^2^)/3'
_refine_ls_weighting_scheme calc
_refine_ls_wR_factor_gt 0.0918
_refine_ls_wR_factor_ref 0.1018
_reflns_number_gt 1790
_reflns_number_total 2306
_reflns_threshold_expression 'I > 2\s(I)'
_cod_data_source_file lh4042sup1.cif
_cod_data_source_block I
_cod_database_code 1550364
_shelx_space_group_comment
;
The symmetry employed for this shelxl refinement is uniquely defined
by the following loop, which should always be used as a source of
symmetry information in preference to the above space-group names.
They are only intended as comments.
;

loop_
_space_group_symop_operation_xyz
'x, y, z'
'-x, y+1/2, -z+1/2'
'-x, -y, -z'
'x, -y-1/2, z-1/2'

loop_
_atom_site_type_symbol
_atom_site_label
_atom_site_fract_x
_atom_site_fract_y
_atom_site_fract_z
_atom_site_U_iso_or_equiv
_atom_site_adp_type
_atom_site_calc_flag
_atom_site_occupancy
Cl Cl1 0.33079(8) 0.67402(9) 0.44687(3) 0.0499(2) Uani d 1
Cl Cl2 -0.26441(8) 0.82692(10) 0.54467(3) 0.0497(2) Uani d 1
O O3 -0.4599(2) 0.4080(3) 0.70363(9) 0.0631(6) Uani d 1
O O2 -0.0342(2) 0.6697(2) 0.83595(8) 0.0445(4) Uani d 1
O O1 -0.1790(2) 0.8061(2) 0.69526(8) 0.0481(5) Uani d 1
N N2 -0.2154(2) 0.5067(2) 0.76313(8) 0.0322(4) Uani d 1
N N1 -0.1163(2) 0.5140(2) 0.70973(9) 0.0349(5) Uani d 1
H H1 -0.061713 0.421471 0.697493 0.042 Uiso calc 1
C C8 -0.1680(3) 0.5927(3) 0.82315(10) 0.0322(5) Uani d 1
C C9 -0.3159(3) 0.5717(3) 0.86544(11) 0.0397(6) Uani d 1
H H9A -0.354223 0.687723 0.879901 0.048 Uiso calc 1
H H9B -0.282461 0.499738 0.904372 0.048 Uiso calc 1
C C10 -0.4579(3) 0.4793(4) 0.82189(11) 0.0424(6) Uani d 1
H H10A -0.484555 0.363709 0.840305 0.051 Uiso calc 1
H H10B -0.561064 0.551838 0.818213 0.051 Uiso calc 1
C C11 -0.3888(3) 0.4575(3) 0.75525(11) 0.0378(5) Uani d 1
C C7 -0.1084(3) 0.6725(3) 0.67729(10) 0.0305(5) Uani d 1
C C1 0.0002(3) 0.6678(3) 0.61942(10) 0.0283(5) Uani d 1
C C6 -0.0586(3) 0.7415(3) 0.55805(10) 0.0302(5) Uani d 1
C C5 0.0427(3) 0.7430(3) 0.50520(11) 0.0327(5) Uani d 1
H H5 0.001763 0.791103 0.464426 0.039 Uiso calc 1
C C4 0.2062(3) 0.6717(3) 0.51414(11) 0.0324(5) Uani d 1
C C3 0.2692(3) 0.5985(3) 0.57392(12) 0.0364(5) Uani d 1
H H3 0.379787 0.552033 0.579194 0.044 Uiso calc 1
C C2 0.1649(3) 0.5952(3) 0.62609(11) 0.0341(5) Uani d 1
H H2 0.205534 0.543537 0.666277 0.041 Uiso calc 1

loop_
_atom_site_aniso_label
_atom_site_aniso_U_11
_atom_site_aniso_U_22
_atom_site_aniso_U_33
_atom_site_aniso_U_12
_atom_site_aniso_U_13
_atom_site_aniso_U_23
Cl1 0.0441(4) 0.0653(5) 0.0439(4) 0.0074(3) 0.0241(3) 0.0035(3)
Cl2 0.0327(3) 0.0773(5) 0.0398(4) 0.0180(3) 0.0069(2) 0.0149(3)
O3 0.0549(12) 0.0935(16) 0.0397(11) -0.0197(11) -0.0030(9) -0.0141(11)
O2 0.0408(10) 0.0535(10) 0.0383(10) -0.0099(8) -0.0018(7) -0.0023(8)
O1 0.0596(11) 0.0449(10) 0.0427(10) 0.0190(9) 0.0213(8) 0.0043(8)
N2 0.0348(10) 0.0410(11) 0.0218(9) -0.0029(8) 0.0073(7) -0.0005(8)
N1 0.0423(11) 0.0375(10) 0.0268(10) 0.0055(8) 0.0136(8) 0.0013(9)
C8 0.0378(13) 0.0337(12) 0.0248(11) 0.0013(10) 0.0010(9) 0.0029(10)
C9 0.0451(14) 0.0493(14) 0.0257(11) 0.0001(11) 0.0090(10) -0.0004(11)
C10 0.0370(13) 0.0537(15) 0.0376(13) -0.0044(11) 0.0096(10) 0.0023(12)
C11 0.0379(13) 0.0428(13) 0.0324(13) -0.0047(11) 0.0011(10) 0.0005(11)
C7 0.0294(11) 0.0391(12) 0.0230(11) 0.0035(9) 0.0021(8) 0.0013(10)
C1 0.0277(11) 0.0322(11) 0.0256(11) 0.0015(9) 0.0059(8) -0.0007(9)
C6 0.0254(11) 0.0357(11) 0.0297(11) 0.0023(9) 0.0035(9) 0.0029(10)
C5 0.0341(12) 0.0405(12) 0.0240(11) 0.0006(10) 0.0053(9) 0.0028(10)
C4 0.0316(11) 0.0359(12) 0.0311(12) -0.0020(10) 0.0115(9) -0.0028(10)
C3 0.0266(11) 0.0416(13) 0.0415(13) 0.0071(10) 0.0066(10) -0.0016(11)
C2 0.0323(12) 0.0397(13) 0.0301(12) 0.0061(10) 0.0010(9) 0.0031(10)

loop_
_atom_type_symbol
_atom_type_description
_atom_type_scat_dispersion_real
_atom_type_scat_dispersion_imag
_atom_type_scat_source
C C 0.0033 0.0016 'International Tables Vol C Tables 4.2.6.8 and 6.1.1.4'
H H 0.0000 0.0000 'International Tables Vol C Tables 4.2.6.8 and 6.1.1.4'
N N 0.0061 0.0033 'International Tables Vol C Tables 4.2.6.8 and 6.1.1.4'
O O 0.0106 0.0060 'International Tables Vol C Tables 4.2.6.8 and 6.1.1.4'
Cl Cl 0.1484 0.1585 'International Tables Vol C Tables 4.2.6.8 and 6.1.1.4'

loop_
_geom_angle_atom_site_label_1
_geom_angle_atom_site_label_2
_geom_angle_atom_site_label_3
_geom_angle
N1 N2 C8 122.35(18)
N1 N2 C11 121.57(17)
C8 N2 C11 113.77(17)
C7 N1 N2 117.59(17)
C7 N1 H1 121.2
N2 N1 H1 121.2
O2 C8 N2 124.7(2)
O2 C8 C9 128.7(2)
N2 C8 C9 106.57(19)
C8 C9 C10 106.14(18)
C8 C9 H9A 110.5
C10 C9 H9A 110.5
C8 C9 H9B 110.5
C10 C9 H9B 110.5
H9A C9 H9B 108.7
C11 C10 C9 105.48(18)
C11 C10 H10A 110.6
C9 C10 H10A 110.6
C11 C10 H10B 110.6
C9 C10 H10B 110.6
H10A C10 H10B 108.8
O3 C11 N2 123.6(2)
O3 C11 C10 129.7(2)
N2 C11 C10 106.75(18)
O1 C7 N1 122.24(19)
O1 C7 C1 123.7(2)
N1 C7 C1 114.07(18)
C2 C1 C6 118.07(19)
C2 C1 C7 120.84(19)
C6 C1 C7 121.05(18)
C5 C6 C1 121.40(19)
C5 C6 Cl2 117.57(16)
C1 C6 Cl2 120.99(16)
C6 C5 C4 118.7(2)
C6 C5 H5 120.6
C4 C5 H5 120.6
C3 C4 C5 121.7(2)
C3 C4 Cl1 120.41(17)
C5 C4 Cl1 117.90(17)
C4 C3 C2 118.9(2)
C4 C3 H3 120.6
C2 C3 H3 120.6
C3 C2 C1 121.2(2)
C3 C2 H2 119.4
C1 C2 H2 119.4

loop_
_geom_bond_atom_site_label_1
_geom_bond_atom_site_label_2
_geom_bond_distance
Cl1 C4 1.738(2)
Cl2 C6 1.732(2)
O3 C11 1.198(3)
O2 C8 1.203(3)
O1 C7 1.212(3)
N2 N1 1.381(2)
N2 C8 1.394(3)
N2 C11 1.402(3)
N1 C7 1.357(3)
N1 H1 0.8600
C8 C9 1.503(3)
C9 C10 1.522(3)
C9 H9A 0.9700
C9 H9B 0.9700
C10 C11 1.501(3)
C10 H10A 0.9700
C10 H10B 0.9700
C7 C1 1.502(3)
C1 C2 1.394(3)
C1 C6 1.398(3)
C6 C5 1.382(3)
C5 C4 1.383(3)
C5 H5 0.9300
C4 C3 1.378(3)
C3 C2 1.386(3)
C3 H3 0.9300
C2 H2 0.9300

loop_
_geom_hbond_atom_site_label_D
_geom_hbond_atom_site_label_H
_geom_hbond_atom_site_label_A
_geom_hbond_site_symmetry_A
_geom_hbond_distance_DH
_geom_hbond_distance_HA
_geom_hbond_distance_DA
_geom_hbond_angle_DHA
_geom_hbond_publ_flag
N1 H1 O2 2_546 0.86 2.15 3.006(3) 171 y

loop_
_geom_torsion_atom_site_label_1
_geom_torsion_atom_site_label_2
_geom_torsion_atom_site_label_3
_geom_torsion_atom_site_label_4
_geom_torsion
C8 N2 N1 C7 -70.5(3)
C11 N2 N1 C7 91.2(2)
N1 N2 C8 O2 -5.2(3)
C11 N2 C8 O2 -168.2(2)
N1 N2 C8 C9 173.64(19)
C11 N2 C8 C9 10.7(2)
O2 C8 C9 C10 174.2(2)
N2 C8 C9 C10 -4.6(2)
C8 C9 C10 C11 -2.3(3)
N1 N2 C11 O3 4.9(4)
C8 N2 C11 O3 168.0(2)
N1 N2 C11 C10 -175.33(19)
C8 N2 C11 C10 -12.2(3)
C9 C10 C11 O3 -171.9(3)
C9 C10 C11 N2 8.3(3)
N2 N1 C7 O1 2.9(3)
N2 N1 C7 C1 -179.25(18)
O1 C7 C1 C2 128.9(2)
N1 C7 C1 C2 -48.9(3)
O1 C7 C1 C6 -48.9(3)
N1 C7 C1 C6 133.3(2)
C2 C1 C6 C5 0.0(3)
C7 C1 C6 C5 177.8(2)
C2 C1 C6 Cl2 177.57(17)
C7 C1 C6 Cl2 -4.6(3)
C1 C6 C5 C4 -0.8(3)
Cl2 C6 C5 C4 -178.47(17)
C6 C5 C4 C3 0.5(3)
C6 C5 C4 Cl1 179.68(17)
C5 C4 C3 C2 0.6(3)
Cl1 C4 C3 C2 -178.55(17)
C4 C3 C2 C1 -1.4(3)
C6 C1 C2 C3 1.2(3)
C7 C1 C2 C3 -176.7(2)

_cod_database_fobs_code 1550364
